data_7246905
loop_
_publ_author_name
'Thu\'ery, Pierre'
'Atoini, Youssef'
'Harrowfield, Jack'

_publ_section_title
;
 Triple-armed aliphatic tricarboxylic acids as sources of ligands for
 uranyl ion: influence of bridgehead functionalization
;
_journal_issue 27
_journal_name_full CrystEngComm
_journal_page_first 3904
_journal_page_last 3915
_journal_paper_doi 10.1039/D3CE00526G
_journal_volume 25
_journal_year 2023
_chemical_absolute_configuration unk
_chemical_formula_sum 'C22 H38 N8 O21 U2'
_chemical_formula_weight 1226.66
_space_group_crystal_system monoclinic
_space_group_IT_number 4
_space_group_name_Hall 'P 2yb'
_space_group_name_H-M_alt 'P 1 21 1'
_atom_sites_solution_hydrogens mixed
_audit_update_record
;
2023-05-23 deposited with the CCDC.	2023-06-21 downloaded from the CCDC.
;
_cell_angle_alpha 90
_cell_angle_beta 115.5602(16)
_cell_angle_gamma 90
_cell_formula_units_Z 2
_cell_length_a 11.6822(6)
_cell_length_b 15.3912(8)
_cell_length_c 11.7959(5)
_cell_measurement_reflns_used 9645
_cell_measurement_temperature 100(2)
_cell_measurement_theta_max 30.5237
_cell_measurement_theta_min 2.4408
_cell_volume 1913.37(16)
_computing_cell_refinement 'SAINT V8.40B (Bruker AXS LLC, 2019)'
_computing_data_collection 'Bruker Instrument Service vV6.2.16'
_computing_data_reduction 'SAINT V8.40B (Bruker AXS LLC, 2019)'
_computing_molecular_graphics 'shelXle (C.B. Huebschle, rev 1328)'
_computing_structure_refinement 'SHELXL-2019/1 (Sheldrick, 2019)'
_diffrn_ambient_temperature 100(2)
_diffrn_detector_area_resol_mean 7.41
_diffrn_detector_type 'Bruker PHOTON III area detector'
_diffrn_measured_fraction_theta_full 0.995
_diffrn_measured_fraction_theta_max 0.995
_diffrn_measurement_device 'Kappa diffractometer'
_diffrn_measurement_device_type 'Bruker D8 Quest'
_diffrn_measurement_method '\f and \w scans'
_diffrn_radiation_monochromator 'multilayer mirror optics'
_diffrn_radiation_type MoK\a
_diffrn_radiation_wavelength 0.71073
_diffrn_reflns_av_R_equivalents 0.0559
_diffrn_reflns_av_unetI/netI 0.0339
_diffrn_reflns_limit_h_max 14
_diffrn_reflns_limit_h_min -14
_diffrn_reflns_limit_k_max 18
_diffrn_reflns_limit_k_min -18
_diffrn_reflns_limit_l_max 14
_diffrn_reflns_limit_l_min -14
_diffrn_reflns_number 46015
_diffrn_reflns_theta_full 25.68
_diffrn_reflns_theta_max 25.68
_diffrn_reflns_theta_min 2.05
_diffrn_source 'microfocus sealed X-ray tube'
_diffrn_source_current 1.4
_diffrn_source_type 'Incoatec I\ms 70 W'
_diffrn_source_voltage 50
_exptl_absorpt_coefficient_mu 8.542
_exptl_absorpt_correction_T_max 0.75
_exptl_absorpt_correction_T_min 0.47
_exptl_absorpt_correction_type multi-scan
_exptl_absorpt_process_details
;
Krause, L., Herbst-Irmer, R., Sheldrick, G. M., Stalke, D. (2015).
"Comparison of silver and molybdenum microfocus X-ray sources for
single-crystal structure determination"
J. Appl. Cryst. 48, 3-10.
doi:10.1107/S1600576714022985
;
_exptl_crystal_colour 'translucent light yellow'
_exptl_crystal_density_diffrn 2.129
_exptl_crystal_density_method 'not measured'
_exptl_crystal_description platelet
_exptl_crystal_F_000 1156
_exptl_crystal_size_max 0.091
_exptl_crystal_size_mid 0.062
_exptl_crystal_size_min 0.045
_refine_diff_density_max 1.591
_refine_diff_density_min -0.724
_refine_ls_abs_structure_details
;
Refined as an inversion twin.
;
_refine_ls_abs_structure_Flack 0.416(11)
_refine_ls_extinction_method none
_refine_ls_goodness_of_fit_ref 1.040
_refine_ls_hydrogen_treatment mixed
_refine_ls_matrix_type full
_refine_ls_number_parameters 485
_refine_ls_number_reflns 7198
_refine_ls_number_restraints 4
_refine_ls_restrained_S_all 1.040
_refine_ls_R_factor_all 0.0295
_refine_ls_R_factor_gt 0.0292
_refine_ls_shift/su_max 0.003
_refine_ls_shift/su_mean 0.000
_refine_ls_structure_factor_coef Fsqd
_refine_ls_weighting_details 'w=1/[\s^2^(Fo^2^)+(0.0538P)^2^+1.0223P] where P=(Fo^2^+2Fc^2^)/3'
_refine_ls_weighting_scheme calc
_refine_ls_wR_factor_gt 0.0747
_refine_ls_wR_factor_ref 0.0750
_reflns_number_gt 7097
_reflns_number_total 7198
_reflns_threshold_expression 'I > 2\s(I)'
_cod_data_source_file d3ce00526g1.cif
_cod_data_source_block 2
_cod_depositor_comments
;
The following automatic conversions were performed:

data item '_exptl_absorpt_correction_type' value 'Multi-Scan' was
changed to 'multi-scan' in accordance with the
/home/data/users/saulius/crontab/automatic-downloads/rss-feeds/RSC/lib/dictionaries/cif_core.dic
dictionary named 'cif_core.dic' version 2.4.2 last updated on
2011-04-26.

Automatic conversion script
Id: cif_fix_values 8170 2020-07-09 18:12:32Z antanas 

 Adding full bibliography for 7246903--7246909.cif.
;
_cod_database_code 7246905

loop_
_space_group_symop_operation_xyz
'x, y, z'
'-x, y+1/2, -z'

loop_
_atom_site_type_symbol
_atom_site_label
_atom_site_fract_x
_atom_site_fract_y
_atom_site_fract_z
_atom_site_U_iso_or_equiv
_atom_site_adp_type
_atom_site_calc_flag
_atom_site_refinement_flags_adp
_atom_site_refinement_flags_occupancy
_atom_site_refinement_flags_posn
_atom_site_occupancy
_atom_site_disorder_assembly
_atom_site_disorder_group
U U1 0.83068(2) 0.61088(2) 1.16479(2) 0.02678(10) Uani d . . . 1 . .
U U2 0.32647(2) 0.49201(2) 0.17591(2) 0.02622(10) Uani d . . . 1 . .
O O1 0.9135(6) 0.6164(10) 1.0677(6) 0.0307(16) Uani d . . . 1 . .
O O2 0.7456(6) 0.6120(12) 1.2601(7) 0.0384(15) Uani d . . . 1 . .
O O3 0.3995(7) 0.4928(12) 0.0726(6) 0.0376(16) Uani d . . . 1 . .
O O4 0.2550(7) 0.4987(11) 0.2802(7) 0.0371(19) Uani d . . . 1 . .
O O5 0.7193(11) 0.4774(7) 1.0578(9) 0.041(3) Uani d . . . 1 . .
O O6 0.6245(6) 0.5992(7) 0.9729(6) 0.035(2) Uani d . . . 1 . .
O O7 0.2688(11) 0.2504(8) 0.9081(9) 0.036(2) Uani d . . . 1 . .
O O8 0.0827(11) 0.2513(8) 0.7453(10) 0.039(2) Uani d . . . 1 . .
O O9 0.0387(6) 0.5936(5) 0.3503(6) 0.032(2) Uani d . . . 1 . .
O O10 -0.0675(11) 0.4746(8) 0.2734(9) 0.037(3) Uani d . . . 1 . .
O O11 0.4623(7) 0.4932(8) 0.5707(7) 0.0562(18) Uani d . . . 1 . .
O O12 0.4186(8) 0.3582(6) 0.5721(9) 0.054(2) Uani d . . . 1 . .
O O13 0.4393(10) 0.6240(8) 0.2810(9) 0.032(2) Uani d . . . 1 . .
O O14 0.5448(6) 0.5027(7) 0.3508(6) 0.0294(17) Uani d . . . 1 . .
O O15 0.5857(10) 0.8460(7) 0.7442(9) 0.036(2) Uani d . . . 1 . .
O O16 0.7781(10) 0.8492(7) 0.8910(8) 0.039(2) Uani d . . . 1 . .
O O17 1.1233(6) 0.5040(7) 0.9873(6) 0.037(2) Uani d . . . 1 . .
O O18 1.2160(11) 0.6252(8) 1.0760(10) 0.034(2) Uani d . . . 1 . .
O O19 0.9672(8) 0.5978(8) 0.5699(8) 0.066(3) Uani d . . . 1 . .
O O20 0.9376(10) 0.7339(8) 0.5739(10) 0.067(3) Uani d . . . 1 . .
O O21 -0.2706(8) 0.3982(5) 0.3181(8) 0.0450(18) Uani d . . D 1 . .
H H21A -0.226(10) 0.432(5) 0.298(12) 0.068000 Uiso d U . D 1 . .
H H21B -0.320(8) 0.431(6) 0.334(11) 0.068000 Uiso d U . D 1 . .
N N1 0.4086(7) 0.4355(6) 0.5974(7) 0.0377(19) Uani d . . . 1 . .
N N2 0.9200(7) 0.6611(7) 0.5976(7) 0.042(2) Uani d . . . 1 . .
N N3 0.7177(8) 0.2891(5) 1.0357(9) 0.050(2) Uani d . . . 1 . .
H H3A 0.751921 0.265732 0.989441 0.060000 Uiso calc U . R 1 . .
H H3B 0.758307 0.330169 1.090123 0.060000 Uiso calc U . R 1 . .
N N4 0.5507(8) 0.2962(5) 1.0911(8) 0.047(2) Uani d . . . 1 . .
H H4A 0.475775 0.278581 1.082594 0.056000 Uiso calc U . R 1 . .
H H4B 0.591174 0.337345 1.145600 0.056000 Uiso calc U . R 1 . .
N N5 0.5461(9) 0.2019(6) 0.9436(9) 0.052(2) Uani d . . . 1 . .
H H5A 0.471088 0.183213 0.933337 0.062000 Uiso calc U . R 1 . .
H H5B 0.582543 0.179484 0.898761 0.062000 Uiso calc U . R 1 . .
N N6 0.2421(10) 0.7073(7) 0.3460(10) 0.054(3) Uani d . . . 1 . .
H H6A 0.171437 0.676952 0.312561 0.065000 Uiso calc U . R 1 . .
H H6B 0.294352 0.707762 0.310121 0.065000 Uiso calc U . R 1 . .
N N7 0.3759(8) 0.7983(6) 0.4951(9) 0.054(2) Uani d . . . 1 . .
H H7A 0.425239 0.798316 0.456052 0.065000 Uiso calc U . R 1 . .
H H7B 0.397035 0.829005 0.564242 0.065000 Uiso calc U . R 1 . .
N N8 0.1930(10) 0.7529(7) 0.5061(10) 0.061(3) Uani d . . . 1 . .
H H8A 0.121906 0.722945 0.474162 0.073000 Uiso calc U . R 1 . .
H H8B 0.213180 0.783246 0.575259 0.073000 Uiso calc U . R 1 . .
C C1 0.3280(6) 0.4574(8) 0.6680(7) 0.027(2) Uani d . . . 1 . .
C C2 0.4116(8) 0.5134(5) 0.7781(8) 0.031(2) Uani d . . . 1 . .
H H2A 0.361393 0.534824 0.821913 0.037000 Uiso calc U . R 1 . .
H H2B 0.440765 0.564460 0.746745 0.037000 Uiso calc U . R 1 . .
C C3 0.5269(9) 0.4634(7) 0.8713(9) 0.035(2) Uani d . . . 1 . .
H H3C 0.496966 0.418310 0.912080 0.042000 Uiso calc U . R 1 . .
H H3D 0.567030 0.433089 0.823614 0.042000 Uiso calc U . R 1 . .
C C4 0.6273(9) 0.5176(6) 0.9731(8) 0.027(2) Uani d . . . 1 . .
C C5 0.2867(8) 0.3732(6) 0.7057(8) 0.0304(19) Uani d . . . 1 . .
H H5C 0.235966 0.339848 0.628326 0.036000 Uiso calc U . R 1 . .
H H5D 0.363603 0.338579 0.755557 0.036000 Uiso calc U . R 1 . .
C C6 0.2102(10) 0.3815(7) 0.7804(9) 0.036(2) Uani d . . . 1 . .
H H6C 0.258005 0.415863 0.857495 0.044000 Uiso calc U . R 1 . .
H H6D 0.129310 0.411754 0.729918 0.044000 Uiso calc U . R 1 . .
C C7 0.1841(9) 0.2920(6) 0.8149(8) 0.034(2) Uani d . . . 1 . .
C C8 0.2168(9) 0.5107(6) 0.5734(8) 0.033(2) Uani d . . . 1 . .
H H8C 0.172249 0.538918 0.618460 0.039000 Uiso calc U . R 1 . .
H H8D 0.251120 0.557359 0.539025 0.039000 Uiso calc U . R 1 . .
C C9 0.1204(9) 0.4581(7) 0.4639(9) 0.031(2) Uani d . . . 1 . .
H H9A 0.166679 0.419652 0.430623 0.037000 Uiso calc U . R 1 . .
H H9B 0.071782 0.420615 0.495786 0.037000 Uiso calc U . R 1 . .
C C10 0.0273(9) 0.5138(6) 0.3566(8) 0.024(2) Uani d . . . 1 . .
C C11 0.8380(8) 0.6414(8) 0.6680(8) 0.034(3) Uani d . . . 1 . .
C C12 0.7252(8) 0.5853(6) 0.5769(8) 0.031(2) Uani d . . . 1 . .
H H12A 0.758796 0.534971 0.548550 0.037000 Uiso calc U . R 1 . .
H H12B 0.677544 0.562722 0.622537 0.037000 Uiso calc U . R 1 . .
C C13 0.6349(10) 0.6361(6) 0.4623(9) 0.032(2) Uani d . . . 1 . .
H H13A 0.591813 0.680741 0.490550 0.038000 Uiso calc U . R 1 . .
H H13B 0.685578 0.666919 0.425883 0.038000 Uiso calc U . R 1 . .
C C14 0.5349(10) 0.5829(8) 0.3602(9) 0.038(3) Uani d . . . 1 . .
C C15 0.7978(9) 0.7291(6) 0.7000(8) 0.0291(18) Uani d . . . 1 . .
H H15A 0.749181 0.761554 0.621263 0.035000 Uiso calc U . R 1 . .
H H15B 0.874527 0.763326 0.751342 0.035000 Uiso calc U . R 1 . .
C C16 0.7156(9) 0.7195(7) 0.7728(9) 0.031(2) Uani d . . . 1 . .
H H16A 0.634695 0.689954 0.719930 0.037000 Uiso calc U . R 1 . .
H H16B 0.761017 0.684800 0.849976 0.037000 Uiso calc U . R 1 . .
C C17 0.6902(8) 0.8103(6) 0.8060(8) 0.0319(19) Uani d . . . 1 . .
C C18 0.9216(8) 0.5873(6) 0.7852(8) 0.032(2) Uani d . . . 1 . .
H H18A 0.951188 0.534583 0.757663 0.038000 Uiso calc U . R 1 . .
H H18B 0.869100 0.568195 0.827795 0.038000 Uiso calc U . R 1 . .
C C19 1.0385(10) 0.6374(6) 0.8807(9) 0.033(2) Uani d . . . 1 . .
H H19A 1.084667 0.662618 0.835210 0.039000 Uiso calc U . R 1 . .
H H19B 1.008098 0.686205 0.915167 0.039000 Uiso calc U . R 1 . .
C C20 1.1275(10) 0.5856(7) 0.9855(9) 0.036(3) Uani d . . . 1 . .
C C21 0.6018(10) 0.2615(6) 1.0231(9) 0.040(2) Uani d . . . 1 . .
C C22 0.2697(9) 0.7522(6) 0.4499(9) 0.041(2) Uani d . . . 1 . .

loop_
_atom_site_aniso_label
_atom_site_aniso_U_11
_atom_site_aniso_U_22
_atom_site_aniso_U_33
_atom_site_aniso_U_12
_atom_site_aniso_U_13
_atom_site_aniso_U_23
U1 0.02319(18) 0.02954(19) 0.02223(16) -0.00009(13) 0.00472(13) 0.00019(12)
U2 0.02358(18) 0.02949(19) 0.02197(16) 0.00023(13) 0.00642(13) 0.00070(12)
O1 0.034(3) 0.027(4) 0.026(3) 0.004(4) 0.007(2) 0.004(4)
O2 0.023(3) 0.049(4) 0.039(4) 0.001(5) 0.010(3) -0.003(5)
O3 0.043(4) 0.050(4) 0.031(3) 0.010(5) 0.026(3) 0.010(5)
O4 0.039(4) 0.038(5) 0.036(3) -0.006(5) 0.018(3) -0.005(4)
O5 0.035(4) 0.033(5) 0.035(5) 0.004(4) -0.003(4) -0.002(4)
O6 0.034(3) 0.031(6) 0.031(3) -0.001(3) 0.006(3) -0.005(3)
O7 0.032(4) 0.038(5) 0.031(5) -0.003(3) 0.007(4) 0.001(3)
O8 0.038(5) 0.037(5) 0.035(4) 0.001(4) 0.008(4) -0.002(3)
O9 0.026(3) 0.034(7) 0.027(3) 0.000(3) 0.004(3) 0.002(3)
O10 0.030(4) 0.039(6) 0.031(4) 0.001(4) 0.002(4) 0.009(4)
O11 0.051(4) 0.075(5) 0.047(4) -0.014(5) 0.027(4) -0.001(5)
O12 0.053(5) 0.050(5) 0.070(5) -0.006(4) 0.034(4) -0.022(4)
O13 0.027(4) 0.032(5) 0.029(4) 0.004(4) 0.005(3) 0.005(4)
O14 0.025(3) 0.028(5) 0.027(3) 0.000(3) 0.005(3) 0.000(3)
O15 0.031(5) 0.031(4) 0.041(4) 0.002(3) 0.011(4) -0.008(3)
O16 0.040(4) 0.032(4) 0.036(5) 0.007(3) 0.006(4) -0.005(4)
O17 0.030(3) 0.035(6) 0.032(3) 0.001(3) -0.001(3) 0.001(3)
O18 0.027(4) 0.038(5) 0.029(4) -0.001(4) 0.004(3) -0.003(3)
O19 0.059(5) 0.095(8) 0.050(4) 0.028(5) 0.030(4) 0.002(5)
O20 0.073(7) 0.081(7) 0.065(6) -0.015(6) 0.047(5) 0.010(5)
O21 0.048(4) 0.037(4) 0.054(4) 0.003(3) 0.026(4) 0.000(3)
N1 0.028(4) 0.051(5) 0.030(4) -0.004(4) 0.009(3) 0.000(3)
N2 0.022(4) 0.072(6) 0.024(4) 0.003(4) 0.002(3) 0.003(4)
N3 0.037(5) 0.041(4) 0.071(6) -0.002(4) 0.023(4) -0.007(4)
N4 0.048(5) 0.042(4) 0.052(5) -0.005(4) 0.022(4) -0.013(4)
N5 0.039(5) 0.063(6) 0.052(6) 0.002(4) 0.019(4) -0.016(5)
N6 0.046(5) 0.058(6) 0.061(6) -0.014(5) 0.025(5) -0.022(5)
N7 0.039(5) 0.070(6) 0.050(5) -0.022(4) 0.016(4) -0.014(5)
N8 0.057(6) 0.073(7) 0.057(6) -0.030(5) 0.028(5) -0.029(5)
C1 0.018(4) 0.035(6) 0.021(4) 0.003(3) 0.001(4) 0.003(3)
C2 0.031(5) 0.025(6) 0.035(5) 0.000(3) 0.012(4) 0.005(3)
C3 0.026(5) 0.042(6) 0.025(4) -0.005(4) -0.002(4) -0.010(4)
C4 0.027(5) 0.022(5) 0.027(4) 0.001(4) 0.008(4) -0.003(3)
C5 0.027(4) 0.029(5) 0.028(4) 0.004(4) 0.005(4) -0.002(4)
C6 0.037(5) 0.028(5) 0.039(5) -0.002(4) 0.012(4) 0.000(4)
C7 0.037(5) 0.029(5) 0.036(5) 0.008(4) 0.015(4) 0.004(4)
C8 0.031(4) 0.030(6) 0.029(4) -0.004(4) 0.005(4) 0.000(3)
C9 0.026(5) 0.030(5) 0.024(4) 0.006(4) 0.000(4) 0.008(4)
C10 0.025(5) 0.021(5) 0.021(4) 0.003(3) 0.007(4) 0.001(3)
C11 0.034(5) 0.038(7) 0.031(5) 0.003(3) 0.014(5) 0.002(3)
C12 0.023(4) 0.033(6) 0.027(4) -0.002(3) 0.001(4) -0.006(3)
C13 0.034(5) 0.026(5) 0.037(5) 0.005(4) 0.016(5) 0.003(4)
C14 0.026(5) 0.062(9) 0.020(4) 0.001(5) 0.004(4) 0.002(4)
C15 0.033(5) 0.028(4) 0.023(4) -0.005(4) 0.009(4) -0.001(4)
C16 0.033(5) 0.030(5) 0.032(4) -0.005(4) 0.018(4) 0.002(4)
C17 0.029(5) 0.039(5) 0.027(4) 0.005(4) 0.011(4) 0.004(4)
C18 0.023(4) 0.034(6) 0.025(4) 0.008(3) -0.003(3) 0.001(3)
C19 0.031(5) 0.026(5) 0.034(5) -0.008(4) 0.008(4) -0.001(4)
C20 0.025(5) 0.051(8) 0.027(5) 0.002(4) 0.006(4) 0.003(4)
C21 0.045(5) 0.034(4) 0.036(5) 0.010(4) 0.012(4) 0.009(4)
C22 0.038(5) 0.044(5) 0.039(5) -0.009(4) 0.017(4) -0.009(4)

loop_
_atom_type_symbol
_atom_type_description
_atom_type_scat_dispersion_real
_atom_type_scat_dispersion_imag
_atom_type_scat_source
C C 0.0033 0.0016 'International Tables Vol C Tables 4.2.6.8 and 6.1.1.4'
H H 0.0000 0.0000 'International Tables Vol C Tables 4.2.6.8 and 6.1.1.4'
N N 0.0061 0.0033 'International Tables Vol C Tables 4.2.6.8 and 6.1.1.4'
O O 0.0106 0.0060 'International Tables Vol C Tables 4.2.6.8 and 6.1.1.4'
U U -9.6767 9.6646 'International Tables Vol C Tables 4.2.6.8 and 6.1.1.4'

loop_
_geom_angle_atom_site_label_1
_geom_angle_atom_site_label_2
_geom_angle_atom_site_label_3
_geom_angle_site_symmetry_1
_geom_angle_site_symmetry_3
_geom_angle
_geom_angle_publ_flag
O1 U1 O2 . . 176.6(10) ?
O1 U1 O7 . 2_657 92.3(5) ?
O2 U1 O7 . 2_657 84.4(6) ?
O1 U1 O8 . 2_657 89.9(5) ?
O2 U1 O8 . 2_657 87.6(6) ?
O7 U1 O8 2_657 2_657 53.9(5) ?
O1 U1 O5 . . 91.4(5) ?
O2 U1 O5 . . 90.9(6) ?
O7 U1 O5 2_657 . 119.4(3) ?
O8 U1 O5 2_657 . 173.2(4) ?
O1 U1 O10 . 1_656 95.7(5) ?
O2 U1 O10 . 1_656 87.5(6) ?
O7 U1 O10 2_657 1_656 170.4(3) ?
O8 U1 O10 2_657 1_656 120.7(2) ?
O5 U1 O10 . 1_656 65.7(5) ?
O1 U1 O9 . 1_656 88.6(3) ?
O2 U1 O9 . 1_656 92.6(3) ?
O7 U1 O9 2_657 1_656 123.1(3) ?
O8 U1 O9 2_657 1_656 69.2(3) ?
O5 U1 O9 . 1_656 117.4(3) ?
O10 U1 O9 1_656 1_656 52.1(3) ?
O1 U1 O6 . . 90.0(3) ?
O2 U1 O6 . . 89.4(3) ?
O7 U1 O6 2_657 . 67.3(4) ?
O8 U1 O6 2_657 . 121.1(4) ?
O5 U1 O6 . . 52.3(3) ?
O10 U1 O6 1_656 . 117.9(4) ?
O9 U1 O6 1_656 . 169.6(4) ?
O4 U2 O3 . . 176.2(11) ?
O4 U2 O18 . 1_454 88.7(6) ?
O3 U2 O18 . 1_454 88.5(6) ?
O4 U2 O13 . . 85.0(5) ?
O3 U2 O13 . . 91.7(6) ?
O18 U2 O13 1_454 . 66.7(4) ?
O4 U2 O17 . 1_454 93.7(3) ?
O3 U2 O17 . 1_454 86.6(3) ?
O18 U2 O17 1_454 1_454 53.0(4) ?
O13 U2 O17 . 1_454 119.6(3) ?
O4 U2 O16 . 2_646 87.5(5) ?
O3 U2 O16 . 2_646 96.0(6) ?
O18 U2 O16 1_454 2_646 120.5(2) ?
O13 U2 O16 . 2_646 169.5(3) ?
O17 U2 O16 1_454 2_646 68.1(3) ?
O4 U2 O15 . 2_646 91.8(6) ?
O3 U2 O15 . 2_646 91.4(6) ?
O18 U2 O15 1_454 2_646 172.3(4) ?
O13 U2 O15 . 2_646 121.0(3) ?
O17 U2 O15 1_454 2_646 119.4(4) ?
O16 U2 O15 2_646 2_646 51.9(4) ?
O4 U2 O14 . . 92.4(3) ?
O3 U2 O14 . . 86.8(3) ?
O18 U2 O14 1_454 . 118.8(3) ?
O13 U2 O14 . . 52.6(3) ?
O17 U2 O14 1_454 . 169.6(3) ?
O16 U2 O14 2_646 . 120.6(3) ?
O15 U2 O14 2_646 . 68.8(3) ?
C4 O5 U1 . . 94.4(7) ?
C4 O6 U1 . . 93.2(6) ?
C7 O7 U1 . 2_647 93.7(7) ?
C7 O8 U1 . 2_647 93.4(7) ?
C10 O9 U1 . 1_454 94.0(6) ?
C10 O10 U1 . 1_454 93.5(7) ?
C14 O13 U2 . . 94.0(9) ?
C14 O14 U2 . . 92.2(6) ?
C17 O15 U2 . 2_656 92.1(7) ?
C17 O16 U2 . 2_656 92.8(7) ?
C20 O17 U2 . 1_656 93.5(6) ?
C20 O18 U2 . 1_656 94.1(8) ?
H21A O21 H21B . . 106.(2) ?
O11 N1 O12 . . 121.9(9) ?
O11 N1 C1 . . 119.3(9) ?
O12 N1 C1 . . 118.9(9) ?
O20 N2 O19 . . 122.6(10) ?
O20 N2 C11 . . 121.3(10) ?
O19 N2 C11 . . 116.0(10) ?
C21 N3 H3A . . 120.000000 ?
C21 N3 H3B . . 120.000000 ?
H3A N3 H3B . . 120.000000 ?
C21 N4 H4A . . 120.000000 ?
C21 N4 H4B . . 120.000000 ?
H4A N4 H4B . . 120.000000 ?
C21 N5 H5A . . 120.000000 ?
C21 N5 H5B . . 120.000000 ?
H5A N5 H5B . . 120.000000 ?
C22 N6 H6A . . 120.000000 ?
C22 N6 H6B . . 120.000000 ?
H6A N6 H6B . . 120.000000 ?
C22 N7 H7A . . 120.000000 ?
C22 N7 H7B . . 120.000000 ?
H7A N7 H7B . . 120.000000 ?
C22 N8 H8A . . 120.000000 ?
C22 N8 H8B . . 120.000000 ?
H8A N8 H8B . . 120.000000 ?
C2 C1 C5 . . 113.9(7) ?
C2 C1 C8 . . 110.5(9) ?
C5 C1 C8 . . 113.2(7) ?
C2 C1 N1 . . 105.7(6) ?
C5 C1 N1 . . 108.5(8) ?
C8 C1 N1 . . 104.3(7) ?
C1 C2 C3 . . 111.9(7) ?
C1 C2 H2A . . 109.200000 ?
C3 C2 H2A . . 109.200000 ?
C1 C2 H2B . . 109.200000 ?
C3 C2 H2B . . 109.200000 ?
H2A C2 H2B . . 107.900000 ?
C4 C3 C2 . . 115.6(8) ?
C4 C3 H3C . . 108.400000 ?
C2 C3 H3C . . 108.400000 ?
C4 C3 H3D . . 108.400000 ?
C2 C3 H3D . . 108.400000 ?
H3C C3 H3D . . 107.400000 ?
O6 C4 O5 . . 120.1(10) ?
O6 C4 C3 . . 122.5(9) ?
O5 C4 C3 . . 117.3(9) ?
C6 C5 C1 . . 116.3(8) ?
C6 C5 H5C . . 108.200000 ?
C1 C5 H5C . . 108.200000 ?
C6 C5 H5D . . 108.200000 ?
C1 C5 H5D . . 108.200000 ?
H5C C5 H5D . . 107.400000 ?
C7 C6 C5 . . 108.8(8) ?
C7 C6 H6C . . 109.900000 ?
C5 C6 H6C . . 109.900000 ?
C7 C6 H6D . . 109.900000 ?
C5 C6 H6D . . 109.900000 ?
H6C C6 H6D . . 108.300000 ?
O8 C7 O7 . . 117.5(13) ?
O8 C7 C6 . . 121.1(9) ?
O7 C7 C6 . . 121.0(10) ?
C9 C8 C1 . . 114.5(8) ?
C9 C8 H8C . . 108.600000 ?
C1 C8 H8C . . 108.600000 ?
C9 C8 H8D . . 108.600000 ?
C1 C8 H8D . . 108.600000 ?
H8C C8 H8D . . 107.600000 ?
C10 C9 C8 . . 113.8(8) ?
C10 C9 H9A . . 108.800000 ?
C8 C9 H9A . . 108.800000 ?
C10 C9 H9B . . 108.800000 ?
C8 C9 H9B . . 108.800000 ?
H9A C9 H9B . . 107.700000 ?
O9 C10 O10 . . 120.2(10) ?
O9 C10 C9 . . 123.3(9) ?
O10 C10 C9 . . 116.4(9) ?
C15 C11 N2 . . 106.7(9) ?
C15 C11 C18 . . 113.4(7) ?
N2 C11 C18 . . 106.7(7) ?
C15 C11 C12 . . 113.7(7) ?
N2 C11 C12 . . 105.9(7) ?
C18 C11 C12 . . 109.9(9) ?
C13 C12 C11 . . 112.7(8) ?
C13 C12 H12A . . 109.100000 ?
C11 C12 H12A . . 109.100000 ?
C13 C12 H12B . . 109.100000 ?
C11 C12 H12B . . 109.100000 ?
H12A C12 H12B . . 107.800000 ?
C14 C13 C12 . . 115.6(8) ?
C14 C13 H13A . . 108.400000 ?
C12 C13 H13A . . 108.400000 ?
C14 C13 H13B . . 108.400000 ?
C12 C13 H13B . . 108.400000 ?
H13A C13 H13B . . 107.500000 ?
O14 C14 O13 . . 120.7(11) ?
O14 C14 C13 . . 122.6(9) ?
O13 C14 C13 . . 116.6(11) ?
C11 C15 C16 . . 112.6(8) ?
C11 C15 H15A . . 109.100000 ?
C16 C15 H15A . . 109.100000 ?
C11 C15 H15B . . 109.100000 ?
C16 C15 H15B . . 109.100000 ?
H15A C15 H15B . . 107.800000 ?
C17 C16 C15 . . 107.1(8) ?
C17 C16 H16A . . 110.300000 ?
C15 C16 H16A . . 110.300000 ?
C17 C16 H16B . . 110.300000 ?
C15 C16 H16B . . 110.300000 ?
H16A C16 H16B . . 108.500000 ?
O16 C17 O15 . . 121.4(12) ?
O16 C17 C16 . . 118.0(9) ?
O15 C17 C16 . . 120.5(9) ?
C11 C18 C19 . . 113.6(8) ?
C11 C18 H18A . . 108.800000 ?
C19 C18 H18A . . 108.800000 ?
C11 C18 H18B . . 108.800000 ?
C19 C18 H18B . . 108.800000 ?
H18A C18 H18B . . 107.700000 ?
C20 C19 C18 . . 115.2(8) ?
C20 C19 H19A . . 108.500000 ?
C18 C19 H19A . . 108.500000 ?
C20 C19 H19B . . 108.500000 ?
C18 C19 H19B . . 108.500000 ?
H19A C19 H19B . . 107.500000 ?
O17 C20 O18 . . 119.1(11) ?
O17 C20 C19 . . 122.7(9) ?
O18 C20 C19 . . 118.2(11) ?
N5 C21 N4 . . 121.7(10) ?
N5 C21 N3 . . 118.2(10) ?
N4 C21 N3 . . 120.1(9) ?
N6 C22 N8 . . 121.4(9) ?
N6 C22 N7 . . 117.7(10) ?
N8 C22 N7 . . 120.8(9) ?

loop_
_geom_bond_atom_site_label_1
_geom_bond_atom_site_label_2
_geom_bond_site_symmetry_2
_geom_bond_distance
_geom_bond_publ_flag
U1 O1 . 1.791(7) ?
U1 O2 . 1.793(7) ?
U1 O7 2_657 2.416(12) ?
U1 O8 2_657 2.427(12) ?
U1 O5 . 2.468(11) ?
U1 O10 1_656 2.478(11) ?
U1 O9 1_656 2.485(6) ?
U1 O6 . 2.501(6) ?
U2 O4 . 1.763(7) ?
U2 O3 . 1.763(6) ?
U2 O18 1_454 2.438(12) ?
U2 O13 . 2.447(12) ?
U2 O17 1_454 2.462(6) ?
U2 O16 2_646 2.473(11) ?
U2 O15 2_646 2.481(11) ?
U2 O14 . 2.499(6) ?
O5 C4 . 1.268(14) ?
O6 C4 . 1.257(14) ?
O7 C7 . 1.288(14) ?
O8 C7 . 1.277(15) ?
O9 C10 . 1.240(12) ?
O10 C10 . 1.272(14) ?
O11 N1 . 1.205(13) ?
O12 N1 . 1.244(13) ?
O13 C14 . 1.273(15) ?
O14 C14 . 1.249(16) ?
O15 C17 . 1.248(13) ?
O16 C17 . 1.237(14) ?
O17 C20 . 1.258(16) ?
O18 C20 . 1.276(15) ?
O19 N2 . 1.232(13) ?
O20 N2 . 1.194(14) ?
O21 H21A . 0.845(15) ?
O21 H21B . 0.846(15) ?
N1 C1 . 1.540(11) ?
N2 C11 . 1.545(12) ?
N3 C21 . 1.365(13) ?
N3 H3A . 0.880000 ?
N3 H3B . 0.880000 ?
N4 C21 . 1.304(13) ?
N4 H4A . 0.880000 ?
N4 H4B . 0.880000 ?
N5 C21 . 1.271(13) ?
N5 H5A . 0.880000 ?
N5 H5B . 0.880000 ?
N6 C22 . 1.321(13) ?
N6 H6A . 0.880000 ?
N6 H6B . 0.880000 ?
N7 C22 . 1.325(12) ?
N7 H7A . 0.880000 ?
N7 H7B . 0.880000 ?
N8 C22 . 1.324(14) ?
N8 H8A . 0.880000 ?
N8 H8B . 0.880000 ?
C1 C2 . 1.513(12) ?
C1 C5 . 1.515(15) ?
C1 C8 . 1.535(12) ?
C2 C3 . 1.529(12) ?
C2 H2A . 0.990000 ?
C2 H2B . 0.990000 ?
C3 C4 . 1.516(12) ?
C3 H3C . 0.990000 ?
C3 H3D . 0.990000 ?
C5 C6 . 1.507(13) ?
C5 H5C . 0.990000 ?
C5 H5D . 0.990000 ?
C6 C7 . 1.504(15) ?
C6 H6C . 0.990000 ?
C6 H6D . 0.990000 ?
C8 C9 . 1.529(13) ?
C8 H8C . 0.990000 ?
C8 H8D . 0.990000 ?
C9 C10 . 1.527(12) ?
C9 H9A . 0.990000 ?
C9 H9B . 0.990000 ?
C11 C15 . 1.529(15) ?
C11 C18 . 1.546(12) ?
C11 C12 . 1.554(13) ?
C12 C13 . 1.523(13) ?
C12 H12A . 0.990000 ?
C12 H12B . 0.990000 ?
C13 C14 . 1.507(14) ?
C13 H13A . 0.990000 ?
C13 H13B . 0.990000 ?
C15 C16 . 1.546(12) ?
C15 H15A . 0.990000 ?
C15 H15B . 0.990000 ?
C16 C17 . 1.514(14) ?
C16 H16A . 0.990000 ?
C16 H16B . 0.990000 ?
C18 C19 . 1.550(12) ?
C18 H18A . 0.990000 ?
C18 H18B . 0.990000 ?
C19 C20 . 1.461(14) ?
C19 H19A . 0.990000 ?
C19 H19B . 0.990000 ?

loop_
_geom_hbond_atom_site_label_D
_geom_hbond_atom_site_label_H
_geom_hbond_atom_site_label_A
_geom_hbond_site_symmetry_A
_geom_hbond_distance_DH
_geom_hbond_distance_HA
_geom_hbond_distance_DA
_geom_hbond_angle_DHA
_geom_hbond_publ_flag
O21 H21A O10 . 0.845(15) 2.09(4) 2.894(14) 158(10) ?
O21 H21B O14 1_455 0.846(15) 2.01(2) 2.846(12) 172(11) ?
N3 H3A O18 2_747 0.880000 2.380000 3.095(15) 139 ?
N3 H3B O5 . 0.880000 2.310000 2.910(14) 125 ?
N4 H4A O7 . 0.880000 2.440000 3.142(14) 137 ?
N4 H4B O21 1_656 0.880000 2.190000 3.027(12) 159 ?
N5 H5A O6 2_647 0.880000 2.280000 3.023(13) 142 ?
N5 H5A O7 . 0.880000 2.480000 3.171(15) 136 ?
N5 H5B O13 2_646 0.880000 2.200000 2.979(14) 148 ?
N5 H5B O18 2_747 0.880000 2.390000 3.118(15) 140 ?
N6 H6B O13 . 0.880000 2.270000 3.011(15) 142 ?
N6 H6A O9 . 0.880000 2.200000 2.970(13) 146 ?
N7 H7A O12 2_656 0.880000 2.190000 2.980(12) 149 ?
N7 H7B O15 . 0.880000 2.320000 2.994(13) 133 ?
N8 H8B O21 2_556 0.880000 2.110000 2.916(12) 153 ?
N8 H8A O9 . 0.880000 2.410000 3.127(12) 139 ?
C8 H8C O19 1_455 0.990000 2.390000 3.193(13) 138 ?
C12 H12B O11 . 0.990000 2.550000 3.355(12) 138 ?
C13 H13B O2 1_554 0.990000 2.490000 3.188(12) 127 ?
